data_7129496
loop_
_publ_author_name
'Li, Guobi'
'Smith, Rhett'
'Gembicky, Milan'
'Rheingold, Arnold L.'
'Protasiewicz, John D.'

_publ_section_title
;
 Sterically crowded 1,4-diiodobenzene as a precursor to difunctional
 hypervalent iodine compounds
;
_journal_name_full 'Chemical Communications'
_journal_paper_doi 10.1039/D1CC06486J
_journal_year 2022
_chemical_formula_moiety 'C54 H64 I2 O8'
_chemical_formula_sum 'C54 H64 I2 O8'
_chemical_formula_weight 1094.85
_space_group_crystal_system orthorhombic
_space_group_IT_number 52
_space_group_name_Hall '-P 2a 2bc'
_space_group_name_H-M_alt 'P n n a'
_atom_sites_solution_hydrogens geom
_atom_sites_solution_primary dual
_audit_creation_date 2021-11-16
_audit_creation_method
;
Olex2 1.3
(compiled 2020.11.12 svn.r5f609507 for OlexSys, GUI svn.r6408)
;
_audit_update_record
;
2021-11-17 deposited with the CCDC.	2021-12-17 downloaded from the CCDC.
;
_cell_angle_alpha 90
_cell_angle_beta 90
_cell_angle_gamma 90
_cell_formula_units_Z 4
_cell_length_a 21.9600(4)
_cell_length_b 15.2357(3)
_cell_length_c 18.1317(4)
_cell_measurement_reflns_used 7589
_cell_measurement_temperature 100.0
_cell_measurement_theta_max 26.71
_cell_measurement_theta_min 2.25
_cell_volume 6066.4(2)
_computing_cell_refinement 'SAINT V8.40A (Bruker, 2019)'
_computing_data_collection 'APEX2 v2013.6-2 (Bruker, 2013)'
_computing_data_reduction 'SAINT V8.40A (Bruker, 2019)'
_computing_molecular_graphics 'Olex2 1.3 (Dolomanov et al., 2009)'
_computing_publication_material 'Olex2 1.3 (Dolomanov et al., 2009)'
_computing_structure_refinement 'XL  (Sheldrick, 2008)'
_computing_structure_solution 'SHELXT  (Sheldrick, 2015)'
_diffrn_ambient_temperature 100.0
_diffrn_detector 'Bruker APEX-II CCD'
_diffrn_detector_area_resol_mean 7.9
_diffrn_detector_type 'CCD Area Detector'
_diffrn_measured_fraction_theta_full 1.000
_diffrn_measured_fraction_theta_max 1.000
_diffrn_measurement_device 'Kappa Four-Circle Diffractometer'
_diffrn_measurement_device_type 'Bruker APEX II Ultra'
_diffrn_measurement_method '\w and \f scans'
_diffrn_radiation_monochromator 'Double Bounce Multilayer Mirrors'
_diffrn_radiation_probe x-ray
_diffrn_radiation_type MoK\a
_diffrn_radiation_wavelength 0.71073
_diffrn_radiation_xray_symbol K-L~3~
_diffrn_reflns_av_R_equivalents 0.0618
_diffrn_reflns_av_unetI/netI 0.0435
_diffrn_reflns_Laue_measured_fraction_full 1.000
_diffrn_reflns_Laue_measured_fraction_max 1.000
_diffrn_reflns_limit_h_max 27
_diffrn_reflns_limit_h_min -27
_diffrn_reflns_limit_k_max 11
_diffrn_reflns_limit_k_min -19
_diffrn_reflns_limit_l_max 22
_diffrn_reflns_limit_l_min -22
_diffrn_reflns_number 38417
_diffrn_reflns_point_group_measured_fraction_full 1.000
_diffrn_reflns_point_group_measured_fraction_max 1.000
_diffrn_reflns_theta_full 25.242
_diffrn_reflns_theta_max 26.370
_diffrn_reflns_theta_min 1.456
_diffrn_source 'Micro Focus Rotating Anode'
_diffrn_source_current 50.0
_diffrn_source_power 2.5
_diffrn_source_type 'Bruker TXS'
_diffrn_source_voltage 50.0
_diffrn_standards_number 0
_exptl_absorpt_coefficient_mu 1.080
_exptl_absorpt_correction_T_max 0.5626
_exptl_absorpt_correction_T_min 0.5095
_exptl_absorpt_correction_type multi-scan
_exptl_absorpt_process_details
;
SADABS-2016/2 (Bruker,2016/2) was used for absorption correction.
wR2(int) was 0.0872 before and 0.0587 after correction.
The Ratio of minimum to maximum transmission is 0.9056.
The \l/2 correction factor is Not present.
;
_exptl_crystal_colour colourless
_exptl_crystal_colour_primary colourless
_exptl_crystal_density_diffrn 1.199
_exptl_crystal_description blade
_exptl_crystal_F_000 2232
_exptl_crystal_size_max 0.31
_exptl_crystal_size_mid 0.13
_exptl_crystal_size_min 0.08
_refine_diff_density_max 1.418
_refine_diff_density_min -0.754
_refine_diff_density_rms 0.086
_refine_ls_extinction_method none
_refine_ls_goodness_of_fit_ref 1.007
_refine_ls_hydrogen_treatment constr
_refine_ls_matrix_type full
_refine_ls_number_parameters 330
_refine_ls_number_reflns 6222
_refine_ls_number_restraints 54
_refine_ls_restrained_S_all 1.011
_refine_ls_R_factor_all 0.0760
_refine_ls_R_factor_gt 0.0385
_refine_ls_shift/su_max 0.000
_refine_ls_shift/su_mean 0.000
_refine_ls_structure_factor_coef Fsqd
_refine_ls_weighting_details 'w=1/[\s^2^(Fo^2^)+(0.0424P)^2^+13.9564P] where P=(Fo^2^+2Fc^2^)/3'
_refine_ls_weighting_scheme calc
_refine_ls_wR_factor_gt 0.0918
_refine_ls_wR_factor_ref 0.1196
_reflns_Friedel_coverage 0.000
_reflns_number_gt 3541
_reflns_number_total 6222
_reflns_threshold_expression 'I > 2\s(I)'
_cod_data_source_file d1cc06486j2.cif
_cod_data_source_block pro219_200k_sq
_cod_depositor_comments
;
The following automatic conversions were performed:

data item '_diffrn_radiation_probe' value 'X-ray' was changed to
'x-ray' in accordance with the
/home/data/users/saulius/crontab/automatic-downloads/rss-feeds/RSC/lib/dictionaries/cif_core.dic
dictionary named 'cif_core.dic' version 2.4.2 last updated on
2011-04-26.

Automatic conversion script
Id: cif_fix_values 7556 2019-12-06 15:28:31Z antanas 
;
_cod_database_code 7129496
_shelx_shelxl_version_number 2018/3
_shelx_space_group_comment
;
The symmetry employed for this shelxl refinement is uniquely defined
by the following loop, which should always be used as a source of
symmetry information in preference to the above space-group names.
They are only intended as comments.
;
_shelx_estimated_absorpt_t_max 0.919
_shelx_estimated_absorpt_t_min 0.731
_olex2_refinement_description
;
1. Fixed Uiso
 At 1.2 times of:
  All C(H) groups
 At 1.5 times of:
  All C(H,H,H) groups
2. Restrained distances
 C18-C15 \\sim C17A-C15 \\sim C17-C15 \\sim C16A-C15 \\sim C16-C15 \\sim
C18A-C15
 with sigma of 0.02
 C26-C25 \\sim C27-C25 \\sim C28-C25
 with sigma of 0.02
3. Rigid body (RIGU) restrains
 C15, C17, C16A, C16, C18A, C18, C17A
 with sigma for 1-2 distances of 0.002 and sigma for 1-3 distances of 0.002
4. Others
 Sof(C17A)=Sof(H17D)=Sof(H17E)=Sof(H17F)=Sof(C18A)=Sof(H18D)=Sof(H18E)=
 Sof(H18F)=Sof(C16A)=Sof(H16D)=Sof(H16E)=Sof(H16F)=1-FVAR(1)
 Sof(C16)=Sof(H16A)=Sof(H16B)=Sof(H16C)=Sof(C17)=Sof(H17A)=Sof(H17B)=Sof(H17C)=
 Sof(C18)=Sof(H18A)=Sof(H18B)=Sof(H18C)=FVAR(1)
5.a Aromatic/amide H refined with riding coordinates:
 C10(H10), C20(H20), C11(H11), C24(H24), C23(H23), C21(H21), C14(H14), C13(H13)
5.b Idealised Me refined as rotating group:
 C6(H6A,H6B,H6C), C27(H27A,H27B,H27C), C8(H8A,H8B,H8C), C26(H26A,H26B,H26C),
 C16(H16A,H16B,H16C), C28(H28A,H28B,H28C), C17(H17A,H17B,H17C), C18(H18A,H18B,
 H18C), C17A(H17D,H17E,H17F), C18A(H18D,H18E,H18F), C16A(H16D,H16E,H16F)
;
_platon_squeeze_special_details
;
A solvent mask was calculated and 78 electrons were 
found in a volume of 1185\%A^3^ in 2 voids per unit cell. 
This is consistent with the presence of 
1[H2O], 1[H2O] per Formula Unit 
which account for 80 electrons 
per unit cell.
;
_platon_squeeze_void_probe_radius 1.20
_olex2_submission_special_instructions 'No special instructions were received'

loop_
_space_group_symop_operation_xyz
'x, y, z'
'-x+1/2, -y, z'
'-x+1/2, y+1/2, -z+1/2'
'x, -y+1/2, -z+1/2'
'-x, -y, -z'
'x-1/2, y, -z'
'x-1/2, -y-1/2, z-1/2'
'-x, y-1/2, z-1/2'

loop_
_atom_site_label
_atom_site_type_symbol
_atom_site_fract_x
_atom_site_fract_y
_atom_site_fract_z
_atom_site_U_iso_or_equiv
_atom_site_adp_type
_atom_site_occupancy
_atom_site_site_symmetry_order
_atom_site_calc_flag
_atom_site_refinement_flags_posn
_atom_site_refinement_flags_adp
_atom_site_refinement_flags_occupancy
_atom_site_disorder_assembly
_atom_site_disorder_group
I1 I 0.18444(2) 0.250000 0.250000 0.02914(11) Uani 1 2 d S T P . .
I2 I 0.49988(2) 0.250000 0.250000 0.03442(12) Uani 1 2 d S T P . .
O1 O 0.20154(14) 0.3850(2) 0.27787(19) 0.0459(8) Uani 1 1 d . . . . .
O3 O 0.48514(16) 0.1178(2) 0.2133(2) 0.0550(9) Uani 1 1 d . . . . .
O2 O 0.10117(15) 0.3878(2) 0.2774(2) 0.0550(9) Uani 1 1 d . . . . .
C4 C 0.4034(2) 0.250000 0.250000 0.0226(10) Uani 1 2 d S T P . .
C1 C 0.2808(2) 0.250000 0.250000 0.0238(10) Uani 1 2 d S T P . .
C3 C 0.37420(17) 0.2344(3) 0.3166(2) 0.0261(9) Uani 1 1 d . . . . .
C2 C 0.30963(18) 0.2339(3) 0.3165(2) 0.0278(10) Uani 1 1 d . . . . .
C19 C 0.40698(19) 0.2175(3) 0.3874(2) 0.0315(10) Uani 1 1 d . . . . .
O4 O 0.58558(18) 0.1156(3) 0.2173(3) 0.0818(13) Uani 1 1 d . . . . .
C9 C 0.2757(2) 0.2149(3) 0.3855(2) 0.0349(10) Uani 1 1 d . . . . .
C10 C 0.2531(3) 0.1328(3) 0.4010(3) 0.0516(14) Uani 1 1 d . . . . .
H10 H 0.259216 0.086477 0.366724 0.062 Uiso 1 1 calc R U . . .
C22 C 0.4592(2) 0.1873(3) 0.5270(2) 0.0481(13) Uani 1 1 d . . . . .
C5 C 0.1496(2) 0.4254(3) 0.2861(3) 0.0422(11) Uani 1 1 d . . . . .
C20 C 0.4180(3) 0.1346(3) 0.4124(3) 0.0568(15) Uani 1 1 d . . . . .
H20 H 0.407485 0.085965 0.382195 0.068 Uiso 1 1 calc R U . . .
C12 C 0.2119(3) 0.1799(4) 0.5173(3) 0.0591(15) Uani 1 1 d . . . . .
C11 C 0.2213(3) 0.1165(4) 0.4664(3) 0.0636(16) Uani 1 1 d . . . . .
H11 H 0.205840 0.059276 0.475227 0.076 Uiso 1 1 calc R U . . .
C7 C 0.5377(3) 0.0797(4) 0.2027(3) 0.0591(15) Uani 1 1 d . . . . .
C24 C 0.4243(3) 0.2855(4) 0.4329(3) 0.0598(16) Uani 1 1 d . . . . .
H24 H 0.418133 0.344383 0.417267 0.072 Uiso 1 1 calc R U . . .
C23 C 0.4502(3) 0.2696(3) 0.5006(3) 0.0647(17) Uani 1 1 d . . . . .
H23 H 0.462356 0.318110 0.529997 0.078 Uiso 1 1 calc R U . . .
C21 C 0.4440(3) 0.1194(3) 0.4806(3) 0.0664(18) Uani 1 1 d . . . . .
H21 H 0.451502 0.060754 0.495839 0.080 Uiso 1 1 calc R U . . .
C25 C 0.4833(3) 0.1709(4) 0.6050(3) 0.0688(18) Uani 1 1 d D . . . .
C14 C 0.2654(3) 0.2800(4) 0.4368(3) 0.0638(17) Uani 1 1 d . . . . .
H14 H 0.279673 0.337841 0.427856 0.077 Uiso 1 1 calc R U . . .
C6 C 0.1553(3) 0.5198(3) 0.3076(4) 0.0720(18) Uani 1 1 d . . . . .
H6A H 0.159905 0.524273 0.361239 0.108 Uiso 1 1 calc R U . . .
H6B H 0.118682 0.551688 0.292197 0.108 Uiso 1 1 calc R U . . .
H6C H 0.191070 0.545436 0.283462 0.108 Uiso 1 1 calc R U . . .
C13 C 0.2342(3) 0.2614(4) 0.5015(3) 0.077(2) Uani 1 1 d . . . . .
H13 H 0.228070 0.307241 0.536250 0.092 Uiso 1 1 calc R U . . .
C15 C 0.1779(3) 0.1625(5) 0.5900(4) 0.092(2) Uani 1 1 d D . . . .
C27 C 0.5266(5) 0.2395(5) 0.6299(5) 0.133(4) Uani 1 1 d D . . . .
H27A H 0.563454 0.237287 0.599492 0.200 Uiso 1 1 calc R U . . .
H27B H 0.537327 0.229315 0.681613 0.200 Uiso 1 1 calc R U . . .
H27C H 0.507509 0.297403 0.624934 0.200 Uiso 1 1 calc R U . . .
C8 C 0.5332(3) -0.0095(4) 0.1678(4) 0.091(2) Uani 1 1 d . . . . .
H8A H 0.500514 -0.042979 0.191553 0.136 Uiso 1 1 calc R U . . .
H8B H 0.571893 -0.040689 0.173868 0.136 Uiso 1 1 calc R U . . .
H8C H 0.524188 -0.003064 0.115112 0.136 Uiso 1 1 calc R U . . .
C26 C 0.5080(5) 0.0812(5) 0.6153(4) 0.134(4) Uani 1 1 d D . . . .
H26A H 0.477287 0.037933 0.600629 0.201 Uiso 1 1 calc R U . . .
H26B H 0.518635 0.072413 0.667284 0.201 Uiso 1 1 calc R U . . .
H26C H 0.544523 0.073791 0.584787 0.201 Uiso 1 1 calc R U . . .
C16 C 0.1518(8) 0.0716(8) 0.5931(9) 0.135(7) Uani 0.730(19) 1 d D . P A 1
H16A H 0.123254 0.063454 0.552154 0.203 Uiso 0.730(19) 1 calc R U P A 1
H16B H 0.130283 0.063503 0.640004 0.203 Uiso 0.730(19) 1 calc R U P A 1
H16C H 0.184769 0.028542 0.589286 0.203 Uiso 0.730(19) 1 calc R U P A 1
C28 C 0.4284(5) 0.1802(8) 0.6585(4) 0.169(5) Uani 1 1 d D . . . .
H28A H 0.409687 0.238115 0.652153 0.253 Uiso 1 1 calc R U . . .
H28B H 0.442522 0.173814 0.709506 0.253 Uiso 1 1 calc R U . . .
H28C H 0.398259 0.134514 0.647653 0.253 Uiso 1 1 calc R U . . .
C17 C 0.1297(9) 0.2343(12) 0.6000(11) 0.206(12) Uani 0.730(19) 1 d D . P A 1
H17A H 0.149809 0.290692 0.609159 0.310 Uiso 0.730(19) 1 calc R U P A 1
H17B H 0.103487 0.219618 0.641959 0.310 Uiso 0.730(19) 1 calc R U P A 1
H17C H 0.104896 0.238599 0.555167 0.310 Uiso 0.730(19) 1 calc R U P A 1
C18 C 0.2254(8) 0.1714(14) 0.6527(5) 0.155(8) Uani 0.730(19) 1 d D . P A 1
H18A H 0.255780 0.124565 0.648154 0.232 Uiso 0.730(19) 1 calc R U P A 1
H18B H 0.204945 0.166754 0.700526 0.232 Uiso 0.730(19) 1 calc R U P A 1
H18C H 0.245680 0.228585 0.648982 0.232 Uiso 0.730(19) 1 calc R U P A 1
C17A C 0.1892(14) 0.225(2) 0.6516(13) 0.087(9) Uani 0.270(19) 1 d D . P A 2
H17D H 0.232534 0.224026 0.664669 0.131 Uiso 0.270(19) 1 calc R U P A 2
H17E H 0.164895 0.207791 0.694554 0.131 Uiso 0.270(19) 1 calc R U P A 2
H17F H 0.177727 0.284405 0.636209 0.131 Uiso 0.270(19) 1 calc R U P A 2
C18A C 0.190(2) 0.0718(16) 0.620(2) 0.114(11) Uani 0.270(19) 1 d D . P A 2
H18D H 0.185250 0.028402 0.580820 0.171 Uiso 0.270(19) 1 calc R U P A 2
H18E H 0.161815 0.059121 0.660307 0.171 Uiso 0.270(19) 1 calc R U P A 2
H18F H 0.232184 0.069207 0.638986 0.171 Uiso 0.270(19) 1 calc R U P A 2
C16A C 0.1104(8) 0.151(3) 0.5744(13) 0.099(10) Uani 0.270(19) 1 d D . P A 2
H16D H 0.093542 0.206370 0.555796 0.149 Uiso 0.270(19) 1 calc R U P A 2
H16E H 0.089294 0.134560 0.620004 0.149 Uiso 0.270(19) 1 calc R U P A 2
H16F H 0.104731 0.104906 0.537423 0.149 Uiso 0.270(19) 1 calc R U P A 2

loop_
_atom_site_aniso_label
_atom_site_aniso_U_11
_atom_site_aniso_U_22
_atom_site_aniso_U_33
_atom_site_aniso_U_23
_atom_site_aniso_U_13
_atom_site_aniso_U_12
I1 0.02038(18) 0.0267(2) 0.0403(2) -0.00273(19) 0.000 0.000
I2 0.02280(19) 0.0416(3) 0.0389(2) -0.0002(2) 0.000 0.000
O1 0.0330(17) 0.0305(19) 0.074(2) -0.0103(16) -0.0024(16) -0.0008(14)
O3 0.0427(19) 0.046(2) 0.076(2) -0.0121(19) 0.0038(19) -0.0017(17)
O2 0.0329(18) 0.040(2) 0.092(3) -0.0104(19) -0.0053(17) 0.0013(16)
C4 0.014(2) 0.025(3) 0.029(2) -0.002(3) 0.000 0.000
C1 0.017(2) 0.024(3) 0.030(2) 0.002(3) 0.000 0.000
C3 0.0245(19) 0.027(3) 0.0265(19) -0.0006(16) -0.0017(15) 0.0021(17)
C2 0.029(2) 0.028(3) 0.026(2) -0.0010(17) 0.0042(15) 0.0003(17)
C19 0.034(2) 0.034(2) 0.026(2) 0.0026(18) -0.0023(17) 0.0001(19)
O4 0.043(2) 0.077(3) 0.125(4) -0.018(3) 0.002(2) 0.006(2)
C9 0.035(2) 0.042(3) 0.028(2) 0.0019(19) 0.0071(18) -0.002(2)
C10 0.068(4) 0.035(3) 0.051(3) 0.003(2) 0.023(3) 0.003(3)
C22 0.060(3) 0.048(3) 0.036(2) -0.002(2) -0.014(2) 0.003(3)
C5 0.038(3) 0.033(3) 0.055(3) -0.002(2) -0.002(2) 0.002(2)
C20 0.093(4) 0.034(3) 0.044(3) -0.010(2) -0.032(3) 0.008(3)
C12 0.059(3) 0.068(4) 0.050(3) 0.003(3) 0.023(3) -0.006(3)
C11 0.078(4) 0.047(3) 0.066(4) 0.011(3) 0.034(3) -0.004(3)
C7 0.054(4) 0.055(4) 0.069(4) -0.003(3) 0.006(3) 0.013(3)
C24 0.097(5) 0.033(3) 0.049(3) 0.002(2) -0.028(3) -0.004(3)
C23 0.101(5) 0.043(4) 0.050(3) -0.009(2) -0.037(3) 0.001(3)
C21 0.111(5) 0.033(3) 0.055(3) -0.004(3) -0.040(3) 0.007(3)
C25 0.109(5) 0.054(4) 0.044(3) -0.008(3) -0.035(3) 0.004(4)
C14 0.098(5) 0.046(3) 0.047(3) -0.012(2) 0.029(3) -0.019(3)
C6 0.050(3) 0.037(3) 0.129(6) -0.019(3) 0.004(4) 0.004(3)
C13 0.099(5) 0.075(5) 0.057(3) -0.028(3) 0.039(3) -0.016(4)
C15 0.102(5) 0.108(5) 0.066(4) 0.005(4) 0.051(3) -0.012(4)
C27 0.199(10) 0.098(6) 0.103(6) 0.012(5) -0.109(7) -0.019(6)
C8 0.095(6) 0.057(4) 0.120(6) -0.020(4) 0.022(5) 0.008(4)
C26 0.243(11) 0.090(6) 0.069(5) -0.016(4) -0.097(6) 0.065(6)
C16 0.179(18) 0.140(7) 0.086(11) 0.002(8) 0.068(10) -0.066(9)
C28 0.221(12) 0.246(13) 0.039(4) 0.000(6) -0.008(6) 0.059(11)
C17 0.205(17) 0.192(13) 0.222(19) 0.058(16) 0.186(15) 0.072(14)
C18 0.203(13) 0.22(2) 0.040(5) -0.005(8) 0.035(6) -0.077(12)
C17A 0.082(18) 0.123(16) 0.056(10) 0.003(11) 0.046(11) -0.005(14)
C18A 0.17(3) 0.120(10) 0.05(2) 0.015(11) 0.04(2) 0.002(14)
C16A 0.105(8) 0.14(3) 0.052(12) 0.007(15) 0.048(9) -0.030(12)

loop_
_atom_type_symbol
_atom_type_description
_atom_type_scat_dispersion_real
_atom_type_scat_dispersion_imag
_atom_type_scat_source
C C 0.0033 0.0016 'International Tables Vol C Tables 4.2.6.8 and 6.1.1.4'
H H 0.0000 0.0000 'International Tables Vol C Tables 4.2.6.8 and 6.1.1.4'
I I -0.4742 1.8119 'International Tables Vol C Tables 4.2.6.8 and 6.1.1.4'
O O 0.0106 0.0060 'International Tables Vol C Tables 4.2.6.8 and 6.1.1.4'

loop_
_geom_angle_atom_site_label_1
_geom_angle_atom_site_label_2
_geom_angle_atom_site_label_3
_geom_angle
_geom_angle_site_symmetry_1
_geom_angle_site_symmetry_3
_geom_angle_publ_flag
O1 I1 O1 159.90(17) . 4 ?
C1 I1 O1 79.95(8) . 4 ?
C1 I1 O1 79.95(8) . . ?
O3 I2 O3 162.65(18) . 4 ?
C4 I2 O3 81.32(9) . 4 ?
C4 I2 O3 81.32(9) . . ?
C5 O1 I1 109.0(3) . . ?
C7 O3 I2 109.2(3) . . ?
C3 C4 I2 117.5(2) . . ?
C3 C4 I2 117.5(2) 4 . ?
C3 C4 C3 125.0(5) 4 . ?
C2 C1 I1 117.3(2) . . ?
C2 C1 I1 117.3(2) 4 . ?
C2 C1 C2 125.5(5) 4 . ?
C4 C3 C2 117.5(3) . . ?
C4 C3 C19 123.7(4) . . ?
C2 C3 C19 118.8(3) . . ?
C1 C2 C3 117.3(4) . . ?
C1 C2 C9 122.6(4) . . ?
C3 C2 C9 120.1(4) . . ?
C20 C19 C3 122.1(4) . . ?
C20 C19 C24 116.6(4) . . ?
C24 C19 C3 121.2(4) . . ?
C10 C9 C2 122.0(4) . . ?
C10 C9 C14 117.2(4) . . ?
C14 C9 C2 120.8(4) . . ?
C9 C10 H10 119.5 . . ?
C9 C10 C11 121.0(5) . . ?
C11 C10 H10 119.5 . . ?
C23 C22 C21 116.4(4) . . ?
C23 C22 C25 121.8(4) . . ?
C21 C22 C25 121.8(5) . . ?
O1 C5 C6 114.2(4) . . ?
O2 C5 O1 121.9(4) . . ?
O2 C5 C6 123.9(4) . . ?
C19 C20 H20 119.1 . . ?
C19 C20 C21 121.7(5) . . ?
C21 C20 H20 119.1 . . ?
C11 C12 C13 116.8(5) . . ?
C11 C12 C15 122.5(5) . . ?
C13 C12 C15 120.6(5) . . ?
C10 C11 H11 119.0 . . ?
C12 C11 C10 121.9(5) . . ?
C12 C11 H11 119.0 . . ?
O3 C7 C8 113.9(5) . . ?
O4 C7 O3 122.2(5) . . ?
O4 C7 C8 123.8(5) . . ?
C19 C24 H24 119.5 . . ?
C23 C24 C19 121.0(5) . . ?
C23 C24 H24 119.5 . . ?
C22 C23 C24 122.6(5) . . ?
C22 C23 H23 118.7 . . ?
C24 C23 H23 118.7 . . ?
C22 C21 C20 121.5(5) . . ?
C22 C21 H21 119.3 . . ?
C20 C21 H21 119.3 . . ?
C22 C25 C28 107.0(5) . . ?
C27 C25 C22 112.8(5) . . ?
C27 C25 C28 104.0(7) . . ?
C26 C25 C22 113.2(4) . . ?
C26 C25 C27 112.2(6) . . ?
C26 C25 C28 106.8(7) . . ?
C9 C14 H14 119.8 . . ?
C9 C14 C13 120.3(5) . . ?
C13 C14 H14 119.8 . . ?
C5 C6 H6A 109.5 . . ?
C5 C6 H6B 109.5 . . ?
C5 C6 H6C 109.5 . . ?
H6A C6 H6B 109.5 . . ?
H6A C6 H6C 109.5 . . ?
H6B C6 H6C 109.5 . . ?
C12 C13 C14 122.7(5) . . ?
C12 C13 H13 118.7 . . ?
C14 C13 H13 118.7 . . ?
C12 C15 C18 106.7(7) . . ?
C16 C15 C12 112.1(7) . . ?
C16 C15 C17 113.0(11) . . ?
C16 C15 C18 108.1(10) . . ?
C17 C15 C12 108.3(7) . . ?
C17 C15 C18 108.5(12) . . ?
C17A C15 C12 116.9(11) . . ?
C17A C15 C18A 106(2) . . ?
C17A C15 C16A 112.1(16) . . ?
C18A C15 C12 112.3(16) . . ?
C18A C15 C16A 98(2) . . ?
C16A C15 C12 109.5(10) . . ?
C25 C27 H27A 109.5 . . ?
C25 C27 H27B 109.5 . . ?
C25 C27 H27C 109.5 . . ?
H27A C27 H27B 109.5 . . ?
H27A C27 H27C 109.5 . . ?
H27B C27 H27C 109.5 . . ?
C7 C8 H8A 109.5 . . ?
C7 C8 H8B 109.5 . . ?
C7 C8 H8C 109.5 . . ?
H8A C8 H8B 109.5 . . ?
H8A C8 H8C 109.5 . . ?
H8B C8 H8C 109.5 . . ?
C25 C26 H26A 109.5 . . ?
C25 C26 H26B 109.5 . . ?
C25 C26 H26C 109.5 . . ?
H26A C26 H26B 109.5 . . ?
H26A C26 H26C 109.5 . . ?
H26B C26 H26C 109.5 . . ?
C15 C16 H16A 109.5 . . ?
C15 C16 H16B 109.5 . . ?
C15 C16 H16C 109.5 . . ?
H16A C16 H16B 109.5 . . ?
H16A C16 H16C 109.5 . . ?
H16B C16 H16C 109.5 . . ?
C25 C28 H28A 109.5 . . ?
C25 C28 H28B 109.5 . . ?
C25 C28 H28C 109.5 . . ?
H28A C28 H28B 109.5 . . ?
H28A C28 H28C 109.5 . . ?
H28B C28 H28C 109.5 . . ?
C15 C17 H17A 109.5 . . ?
C15 C17 H17B 109.5 . . ?
C15 C17 H17C 109.5 . . ?
H17A C17 H17B 109.5 . . ?
H17A C17 H17C 109.5 . . ?
H17B C17 H17C 109.5 . . ?
C15 C18 H18A 109.5 . . ?
C15 C18 H18B 109.5 . . ?
C15 C18 H18C 109.5 . . ?
H18A C18 H18B 109.5 . . ?
H18A C18 H18C 109.5 . . ?
H18B C18 H18C 109.5 . . ?
C15 C17A H17D 109.5 . . ?
C15 C17A H17E 109.5 . . ?
C15 C17A H17F 109.5 . . ?
H17D C17A H17E 109.5 . . ?
H17D C17A H17F 109.5 . . ?
H17E C17A H17F 109.5 . . ?
C15 C18A H18D 109.5 . . ?
C15 C18A H18E 109.5 . . ?
C15 C18A H18F 109.5 . . ?
H18D C18A H18E 109.5 . . ?
H18D C18A H18F 109.5 . . ?
H18E C18A H18F 109.5 . . ?
C15 C16A H16D 109.5 . . ?
C15 C16A H16E 109.5 . . ?
C15 C16A H16F 109.5 . . ?
H16D C16A H16E 109.5 . . ?
H16D C16A H16F 109.5 . . ?
H16E C16A H16F 109.5 . . ?

loop_
_geom_bond_atom_site_label_1
_geom_bond_atom_site_label_2
_geom_bond_distance
_geom_bond_site_symmetry_2
_geom_bond_publ_flag
I1 O1 2.152(3) 4 ?
I1 O1 2.152(3) . ?
I1 C1 2.116(5) . ?
I2 O3 2.146(3) 4 ?
I2 O3 2.146(3) . ?
I2 C4 2.119(4) . ?
O1 C5 1.304(5) . ?
O3 C7 1.306(6) . ?
O2 C5 1.218(5) . ?
C4 C3 1.388(4) 4 ?
C4 C3 1.388(4) . ?
C1 C2 1.384(4) 4 ?
C1 C2 1.384(4) . ?
C3 C2 1.418(5) . ?
C3 C19 1.494(5) . ?
C2 C9 1.485(5) . ?
C19 C20 1.364(6) . ?
C19 C24 1.378(6) . ?
O4 C7 1.214(7) . ?
C9 C10 1.374(6) . ?
C9 C14 1.378(7) . ?
C10 H10 0.9500 . ?
C10 C11 1.398(6) . ?
C22 C23 1.357(7) . ?
C22 C21 1.373(7) . ?
C22 C25 1.531(6) . ?
C5 C6 1.497(7) . ?
C20 H20 0.9500 . ?
C20 C21 1.381(6) . ?
C12 C11 1.351(7) . ?
C12 C13 1.365(8) . ?
C12 C15 1.538(7) . ?
C11 H11 0.9500 . ?
C7 C8 1.503(8) . ?
C24 H24 0.9500 . ?
C24 C23 1.374(7) . ?
C23 H23 0.9500 . ?
C21 H21 0.9500 . ?
C25 C27 1.483(8) . ?
C25 C26 1.483(7) . ?
C25 C28 1.556(9) . ?
C14 H14 0.9500 . ?
C14 C13 1.388(7) . ?
C6 H6A 0.9800 . ?
C6 H6B 0.9800 . ?
C6 H6C 0.9800 . ?
C13 H13 0.9500 . ?
C15 C16 1.500(11) . ?
C15 C17 1.533(11) . ?
C15 C18 1.549(11) . ?
C15 C17A 1.488(15) . ?
C15 C18A 1.511(15) . ?
C15 C16A 1.520(15) . ?
C27 H27A 0.9800 . ?
C27 H27B 0.9800 . ?
C27 H27C 0.9800 . ?
C8 H8A 0.9800 . ?
C8 H8B 0.9800 . ?
C8 H8C 0.9800 . ?
C26 H26A 0.9800 . ?
C26 H26B 0.9800 . ?
C26 H26C 0.9800 . ?
C16 H16A 0.9800 . ?
C16 H16B 0.9800 . ?
C16 H16C 0.9800 . ?
C28 H28A 0.9800 . ?
C28 H28B 0.9800 . ?
C28 H28C 0.9800 . ?
C17 H17A 0.9800 . ?
C17 H17B 0.9800 . ?
C17 H17C 0.9800 . ?
C18 H18A 0.9800 . ?
C18 H18B 0.9800 . ?
C18 H18C 0.9800 . ?
C17A H17D 0.9800 . ?
C17A H17E 0.9800 . ?
C17A H17F 0.9800 . ?
C18A H18D 0.9800 . ?
C18A H18E 0.9800 . ?
C18A H18F 0.9800 . ?
C16A H16D 0.9800 . ?
C16A H16E 0.9800 . ?
C16A H16F 0.9800 . ?

loop_
_geom_torsion_atom_site_label_1
_geom_torsion_atom_site_label_2
_geom_torsion_atom_site_label_3
_geom_torsion_atom_site_label_4
_geom_torsion
_geom_torsion_site_symmetry_1
_geom_torsion_site_symmetry_2
_geom_torsion_site_symmetry_3
_geom_torsion_site_symmetry_4
_geom_torsion_publ_flag
I1 O1 C5 O2 -0.9(6) . . . . ?
I1 O1 C5 C6 178.5(4) . . . . ?
I1 C1 C2 C3 -179.6(3) . . . . ?
I1 C1 C2 C9 1.5(4) . . . . ?
I2 O3 C7 O4 4.5(7) . . . . ?
I2 O3 C7 C8 -172.7(4) . . . . ?
I2 C4 C3 C2 -179.6(3) . . . . ?
I2 C4 C3 C19 -0.2(4) . . . . ?
C4 C3 C2 C1 -0.7(5) . . . . ?
C4 C3 C2 C9 178.2(3) . . . . ?
C4 C3 C19 C20 -95.9(5) . . . . ?
C4 C3 C19 C24 88.2(5) . . . . ?
C1 C2 C9 C10 81.0(6) . . . . ?
C1 C2 C9 C14 -98.6(5) . . . . ?
C3 C4 C3 C2 0.4(3) 4 . . . ?
C3 C4 C3 C19 179.8(4) 4 . . . ?
C3 C2 C9 C10 -97.8(6) . . . . ?
C3 C2 C9 C14 82.5(6) . . . . ?
C3 C19 C20 C21 -174.8(5) . . . . ?
C3 C19 C24 C23 175.0(5) . . . . ?
C2 C1 C2 C3 0.4(3) 4 . . . ?
C2 C1 C2 C9 -178.5(4) 4 . . . ?
C2 C3 C19 C20 83.5(6) . . . . ?
C2 C3 C19 C24 -92.4(6) . . . . ?
C2 C9 C10 C11 -180.0(5) . . . . ?
C2 C9 C14 C13 -179.3(6) . . . . ?
C19 C3 C2 C1 179.8(3) . . . . ?
C19 C3 C2 C9 -1.3(6) . . . . ?
C19 C20 C21 C22 1.0(10) . . . . ?
C19 C24 C23 C22 -1.3(10) . . . . ?
C9 C10 C11 C12 -0.7(9) . . . . ?
C9 C14 C13 C12 -0.7(11) . . . . ?
C10 C9 C14 C13 1.0(9) . . . . ?
C20 C19 C24 C23 -1.1(8) . . . . ?
C11 C12 C13 C14 -0.3(10) . . . . ?
C11 C12 C15 C16 -5.8(13) . . . . ?
C11 C12 C15 C17 -131.1(13) . . . . ?
C11 C12 C15 C18 112.3(11) . . . . ?
C11 C12 C15 C17A 158.7(18) . . . . ?
C11 C12 C15 C18A 35(2) . . . . ?
C11 C12 C15 C16A -72.5(19) . . . . ?
C24 C19 C20 C21 1.3(9) . . . . ?
C23 C22 C21 C20 -3.3(9) . . . . ?
C23 C22 C25 C27 -33.1(9) . . . . ?
C23 C22 C25 C26 -161.9(7) . . . . ?
C23 C22 C25 C28 80.7(8) . . . . ?
C21 C22 C23 C24 3.5(10) . . . . ?
C21 C22 C25 C27 148.6(7) . . . . ?
C21 C22 C25 C26 19.8(9) . . . . ?
C21 C22 C25 C28 -97.6(8) . . . . ?
C25 C22 C23 C24 -174.9(6) . . . . ?
C25 C22 C21 C20 175.1(6) . . . . ?
C14 C9 C10 C11 -0.3(8) . . . . ?
C13 C12 C11 C10 1.0(10) . . . . ?
C13 C12 C15 C16 174.2(11) . . . . ?
C13 C12 C15 C17 48.9(14) . . . . ?
C13 C12 C15 C18 -67.6(12) . . . . ?
C13 C12 C15 C17A -21.2(19) . . . . ?
C13 C12 C15 C18A -145(2) . . . . ?
C13 C12 C15 C16A 107.6(19) . . . . ?
C15 C12 C11 C10 -179.0(6) . . . . ?
C15 C12 C13 C14 179.7(7) . . . . ?

loop_
_platon_squeeze_void_nr
_platon_squeeze_void_average_x
_platon_squeeze_void_average_y
_platon_squeeze_void_average_z
_platon_squeeze_void_volume
_platon_squeeze_void_count_electrons
_platon_squeeze_void_content
1 0.250 -0.159 -0.250 593 39 '4 water'
2 0.750 -0.161 0.250 592 39 '4 Water'
